data_4000312
_journal_name_full 'Chemistry of Materials'
_journal_paper_doi 10.1021/cm020902u
_journal_year 2003
_chemical_formula_sum 'C52 H76 Co Li2 O8'
_chemical_formula_weight 901.94
_space_group_IT_number 14
_symmetry_cell_setting monoclinic
_symmetry_space_group_name_Hall '-P 2yn'
_symmetry_space_group_name_H-M 'P 1 21/n 1'
_atom_sites_solution_hydrogens geom
_atom_sites_solution_primary direct
_atom_sites_solution_secondary difmap
_cell_angle_alpha 90.00
_cell_angle_beta 91.746(2)
_cell_angle_gamma 90.00
_cell_formula_units_Z 4
_cell_length_a 16.0665(17)
_cell_length_b 14.3438(15)
_cell_length_c 22.459(2)
_cell_measurement_temperature 168(2)
_cell_volume 5173.3(9)
_diffrn_ambient_temperature 168(2)
_diffrn_measurement_device_type 'CCD area detector'
_diffrn_measurement_method 'phi and omega scans'
_diffrn_radiation_monochromator graphite
_diffrn_radiation_source 'fine-focus sealed tube'
_diffrn_radiation_type MoK\a
_diffrn_radiation_wavelength 0.71073
_diffrn_reflns_av_R_equivalents 0.0192
_diffrn_reflns_av_sigmaI/netI 0.0194
_diffrn_reflns_limit_h_max 17
_diffrn_reflns_limit_h_min -15
_diffrn_reflns_limit_k_max 15
_diffrn_reflns_limit_k_min -15
_diffrn_reflns_limit_l_max 24
_diffrn_reflns_limit_l_min -24
_diffrn_reflns_number 22824
_diffrn_reflns_theta_max 23.30
_diffrn_reflns_theta_min 1.54
_exptl_absorpt_coefficient_mu 0.380
_exptl_absorpt_correction_type SADABS
_exptl_crystal_colour purple
_exptl_crystal_density_diffrn 1.158
_exptl_crystal_density_meas ?
_exptl_crystal_density_method 'not measured'
_exptl_crystal_description square
_exptl_crystal_F_000 1940
_exptl_crystal_size_max ?
_exptl_crystal_size_mid ?
_exptl_crystal_size_min .4mm
_refine_ls_extinction_coef ?
_refine_ls_extinction_method none
_refine_ls_goodness_of_fit_ref 1.039
_refine_ls_hydrogen_treatment mixed
_refine_ls_matrix_type full
_refine_ls_number_parameters 576
_refine_ls_number_reflns 7435
_refine_ls_number_restraints 0
_refine_ls_restrained_S_all 1.039
_refine_ls_R_factor_all 0.0458
_refine_ls_R_factor_gt 0.0371
_refine_ls_shift/su_max 0.004
_refine_ls_shift/su_mean 0.000
_refine_ls_structure_factor_coef Fsqd
_refine_ls_weighting_details 'calc w=1/[\s^2^(Fo^2^)+(0.0628P)^2^+1.9478P] where P=(Fo^2^+2Fc^2^)/3'
_refine_ls_weighting_scheme calc
_refine_ls_wR_factor_gt 0.1030
_refine_ls_wR_factor_ref 0.1091
_reflns_number_gt 6194
_reflns_number_total 7435
_reflns_threshold_expression >2sigma(I)
_cod_depositor_comments
;
The following automatic conversions were performed:
'_symmetry_cell_setting' value 'Monoclinic' changed to 'monoclinic'
according to '/home/saulius/struct/CIF-dictionaries/cif_core.dic'
dictionary named 'cif_core.dic' version 2.4.1 from 2010-06-29.

Automatic conversion script
Id: cif_fix_enum 1527 2010-12-29 10:47:43Z saulius 
;
_cod_original_sg_symbol_H-M P2(1)/n
_cod_database_code 4000312

loop_
_symmetry_equiv_pos_as_xyz
'x, y, z'
'-x+1/2, y+1/2, -z+1/2'
'-x, -y, -z'
'x-1/2, -y-1/2, z-1/2'

loop_
_atom_site_label
_atom_site_type_symbol
_atom_site_fract_x
_atom_site_fract_y
_atom_site_fract_z
_atom_site_U_iso_or_equiv
_atom_site_adp_type
_atom_site_occupancy
_atom_site_symmetry_multiplicity
_atom_site_calc_flag
_atom_site_refinement_flags
_atom_site_disorder_assembly
_atom_site_disorder_group
Li1 Li 0.8914(2) 0.7768(3) 0.13610(17) 0.0407(9) Uani 1 1 d . . .
Li2 Li 1.0770(2) 0.7886(3) 0.35035(17) 0.0419(9) Uani 1 1 d . . .
Co1 Co 0.981876(17) 0.782769(19) 0.244605(12) 0.03135(11) Uani 1 1 d . . .
O1 O 0.86522(9) 0.79014(9) 0.21867(6) 0.0350(3) Uani 1 1 d . . .
O2 O 0.88984(10) 0.88469(11) 0.08088(7) 0.0504(4) Uani 1 1 d . . .
O3 O 0.82956(10) 0.66465(12) 0.11144(7) 0.0491(4) Uani 1 1 d . . .
O4 O 1.00739(9) 0.77285(10) 0.16027(6) 0.0361(3) Uani 1 1 d . . .
O5 O 1.02818(9) 0.69139(10) 0.30109(6) 0.0361(3) Uani 1 1 d . . .
O6 O 1.19603(10) 0.75971(12) 0.35822(7) 0.0499(4) Uani 1 1 d . . .
O7 O 1.03451(11) 0.82154(13) 0.42883(7) 0.0549(4) Uani 1 1 d . . .
O8 O 1.02973(9) 0.87807(9) 0.29688(6) 0.0372(4) Uani 1 1 d . . .
C1 C 0.80131(13) 0.79300(14) 0.25573(9) 0.0333(5) Uani 1 1 d . . .
C2 C 0.80671(15) 0.74814(17) 0.31106(10) 0.0427(5) Uani 1 1 d . . .
H2 H 0.8564 0.7160 0.3224 0.051 Uiso 1 1 calc R . .
C3 C 0.74125(16) 0.74976(19) 0.34949(11) 0.0519(6) Uani 1 1 d . . .
H3 H 0.7464 0.7191 0.3869 0.062 Uiso 1 1 calc R . .
C4 C 0.66873(16) 0.79548(18) 0.33386(11) 0.0525(6) Uani 1 1 d . . .
H4 H 0.6233 0.7960 0.3600 0.063 Uiso 1 1 calc R . .
C5 C 0.66282(14) 0.84061(17) 0.27968(11) 0.0457(6) Uani 1 1 d . . .
H5 H 0.6127 0.8726 0.2692 0.055 Uiso 1 1 calc R . .
C6 C 0.72741(13) 0.84114(15) 0.23980(10) 0.0367(5) Uani 1 1 d . . .
C7 C 0.71852(14) 0.89093(16) 0.18059(10) 0.0418(5) Uani 1 1 d . . .
H7 H 0.7742 0.8902 0.1619 0.050 Uiso 1 1 calc R . .
C8 C 0.69302(17) 0.99309(17) 0.18792(12) 0.0575(7) Uani 1 1 d . . .
H8A H 0.6374 0.9961 0.2045 0.086 Uiso 1 1 calc R . .
H8B H 0.6923 1.0240 0.1490 0.086 Uiso 1 1 calc R . .
H8C H 0.7331 1.0245 0.2149 0.086 Uiso 1 1 calc R . .
C9 C 0.65723(18) 0.84097(19) 0.13812(12) 0.0613(7) Uani 1 1 d . . .
H9A H 0.6741 0.7757 0.1339 0.092 Uiso 1 1 calc R . .
H9B H 0.6570 0.8715 0.0991 0.092 Uiso 1 1 calc R . .
H9C H 0.6012 0.8436 0.1542 0.092 Uiso 1 1 calc R . .
C10 C 0.9441(2) 0.9600(2) 0.09714(15) 0.0721(9) Uani 1 1 d . . .
H10A H 0.9998 0.9501 0.0806 0.087 Uiso 1 1 calc R . .
H10B H 0.9502 0.9647 0.1410 0.087 Uiso 1 1 calc R . .
C11 C 0.9059(3) 1.0457(2) 0.0722(2) 0.1103(14) Uani 1 1 d . . .
H11A H 0.8855 1.0857 0.1046 0.132 Uiso 1 1 calc R . .
H11B H 0.9473 1.0814 0.0497 0.132 Uiso 1 1 calc R . .
C12 C 0.8370(3) 1.0171(3) 0.0329(2) 0.1256(17) Uani 1 1 d . . .
H12A H 0.8441 1.0421 -0.0077 0.151 Uiso 1 1 calc R . .
H12B H 0.7836 1.0403 0.0480 0.151 Uiso 1 1 calc R . .
C13 C 0.8377(2) 0.9147(2) 0.03202(13) 0.0745(9) Uani 1 1 d . . .
H13A H 0.7805 0.8902 0.0361 0.089 Uiso 1 1 calc R . .
H13B H 0.8597 0.8918 -0.0060 0.089 Uiso 1 1 calc R . .
C14 C 0.8020(2) 0.60063(19) 0.15650(12) 0.0645(8) Uani 1 1 d . . .
H14A H 0.7753 0.6350 0.1890 0.077 Uiso 1 1 calc R . .
H14B H 0.8498 0.5650 0.1736 0.077 Uiso 1 1 calc R . .
C15 C 0.7411(2) 0.5365(2) 0.12623(13) 0.0791(10) Uani 1 1 d . . .
H15A H 0.7458 0.4728 0.1429 0.095 Uiso 1 1 calc R . .
H15B H 0.6834 0.5590 0.1308 0.095 Uiso 1 1 calc R . .
C16 C 0.7630(3) 0.5377(3) 0.06550(15) 0.1164(16) Uani 1 1 d . . .
H16A H 0.7131 0.5279 0.0392 0.140 Uiso 1 1 calc R . .
H16B H 0.8040 0.4880 0.0575 0.140 Uiso 1 1 calc R . .
C17 C 0.8000(2) 0.6321(2) 0.05506(12) 0.0832(11) Uani 1 1 d . . .
H17A H 0.8463 0.6276 0.0271 0.100 Uiso 1 1 calc R . .
H17B H 0.7573 0.6750 0.0380 0.100 Uiso 1 1 calc R . .
C18 C 1.08417(13) 0.78250(14) 0.13890(10) 0.0348(5) Uani 1 1 d . . .
C19 C 1.14212(14) 0.84174(18) 0.16730(11) 0.0476(6) Uani 1 1 d . . .
H19 H 1.1267 0.8751 0.2018 0.057 Uiso 1 1 calc R . .
C20 C 1.22094(15) 0.8524(2) 0.14623(12) 0.0572(7) Uani 1 1 d . . .
H20 H 1.2594 0.8927 0.1663 0.069 Uiso 1 1 calc R . .
C21 C 1.24448(16) 0.80504(19) 0.09608(13) 0.0575(7) Uani 1 1 d . . .
H21 H 1.2990 0.8120 0.0814 0.069 Uiso 1 1 calc R . .
C22 C 1.18755(16) 0.74740(18) 0.06762(12) 0.0519(6) Uani 1 1 d . . .
H22 H 1.2037 0.7151 0.0329 0.062 Uiso 1 1 calc R . .
C23 C 1.10747(14) 0.73458(15) 0.08762(10) 0.0402(5) Uani 1 1 d . . .
C24 C 1.04735(15) 0.66839(17) 0.05616(11) 0.0480(6) Uani 1 1 d . . .
H24 H 0.9943 0.6694 0.0783 0.058 Uiso 1 1 calc R . .
C25 C 1.0270(2) 0.6975(2) -0.00693(15) 0.0857(11) Uani 1 1 d . . .
H25A H 1.0025 0.7601 -0.0071 0.129 Uiso 1 1 calc R . .
H25B H 0.9873 0.6533 -0.0251 0.129 Uiso 1 1 calc R . .
H25C H 1.0781 0.6982 -0.0297 0.129 Uiso 1 1 calc R . .
C26 C 1.0801(2) 0.5689(2) 0.05801(15) 0.0883(12) Uani 1 1 d . . .
H26A H 1.1248 0.5622 0.0295 0.132 Uiso 1 1 calc R . .
H26B H 1.0348 0.5257 0.0475 0.132 Uiso 1 1 calc R . .
H26C H 1.1019 0.5548 0.0982 0.132 Uiso 1 1 calc R . .
C27 C 1.01610(14) 0.97070(14) 0.29233(9) 0.0351(5) Uani 1 1 d . . .
C28 C 0.94026(15) 1.00433(16) 0.26924(11) 0.0471(6) Uani 1 1 d . . .
H28 H 0.8985 0.9613 0.2563 0.057 Uiso 1 1 calc R . .
C29 C 0.92451(16) 1.09903(17) 0.26481(13) 0.0550(7) Uani 1 1 d . . .
H29 H 0.8727 1.1206 0.2487 0.066 Uiso 1 1 calc R . .
C30 C 0.98443(16) 1.16185(16) 0.28393(13) 0.0544(7) Uani 1 1 d . . .
H30 H 0.9740 1.2269 0.2815 0.065 Uiso 1 1 calc R . .
C31 C 1.05985(16) 1.12942(16) 0.30673(12) 0.0503(6) Uani 1 1 d . . .
H31 H 1.1008 1.1732 0.3198 0.060 Uiso 1 1 calc R . .
C32 C 1.07776(14) 1.03454(15) 0.31110(10) 0.0392(5) Uani 1 1 d . . .
C33 C 1.16174(15) 1.00143(17) 0.33535(11) 0.0477(6) Uani 1 1 d . . .
H33 H 1.1632 0.9320 0.3315 0.057 Uiso 1 1 calc R . .
C34 C 1.17352(19) 1.0251(2) 0.40109(13) 0.0703(8) Uani 1 1 d . . .
H34A H 1.1734 1.0930 0.4061 0.105 Uiso 1 1 calc R . .
H34B H 1.2268 0.9998 0.4161 0.105 Uiso 1 1 calc R . .
H34C H 1.1280 0.9979 0.4234 0.105 Uiso 1 1 calc R . .
C35 C 1.23389(16) 1.0409(2) 0.30051(14) 0.0676(8) Uani 1 1 d . . .
H35A H 1.2251 1.0268 0.2581 0.101 Uiso 1 1 calc R . .
H35B H 1.2862 1.0125 0.3150 0.101 Uiso 1 1 calc R . .
H35C H 1.2367 1.1086 0.3061 0.101 Uiso 1 1 calc R . .
C36 C 0.95393(17) 0.8648(2) 0.42979(13) 0.0656(8) Uani 1 1 d . . .
H36A H 0.9227 0.8542 0.3917 0.079 Uiso 1 1 calc R . .
H36B H 0.9592 0.9328 0.4366 0.079 Uiso 1 1 calc R . .
C37 C 0.9115(2) 0.8193(3) 0.47997(15) 0.0952(12) Uani 1 1 d . . .
H37A H 0.8848 0.7601 0.4671 0.114 Uiso 1 1 calc R . .
H37B H 0.8686 0.8608 0.4964 0.114 Uiso 1 1 calc R . .
C38 C 0.9808(2) 0.8018(3) 0.52505(14) 0.0963(12) Uani 1 1 d . . .
H38A H 0.9733 0.7409 0.5450 0.116 Uiso 1 1 calc R . .
H38B H 0.9828 0.8515 0.5557 0.116 Uiso 1 1 calc R . .
C39 C 1.05966(19) 0.8020(2) 0.48945(12) 0.0681(8) Uani 1 1 d . . .
H39A H 1.0987 0.8505 0.5047 0.082 Uiso 1 1 calc R . .
H39B H 1.0877 0.7407 0.4923 0.082 Uiso 1 1 calc R . .
C40 C 1.2553(2) 0.7744(2) 0.40556(14) 0.0748(9) Uani 1 1 d . . .
H40A H 1.2448 0.7315 0.4390 0.090 Uiso 1 1 calc R . .
H40B H 1.2522 0.8394 0.4203 0.090 Uiso 1 1 calc R . .
C41 C 1.3384(2) 0.7557(3) 0.38072(17) 0.1039(13) Uani 1 1 d . . .
H41A H 1.3626 0.8132 0.3640 0.125 Uiso 1 1 calc R . .
H41B H 1.3774 0.7301 0.4115 0.125 Uiso 1 1 calc R . .
C42 C 1.3199(2) 0.6867(4) 0.33372(18) 0.1087(14) Uani 1 1 d . . .
H42A H 1.3197 0.6228 0.3503 0.130 Uiso 1 1 calc R . .
H42B H 1.3613 0.6901 0.3020 0.130 Uiso 1 1 calc R . .
C43 C 1.23644(17) 0.7129(2) 0.31043(13) 0.0703(9) Uani 1 1 d . . .
H43A H 1.2408 0.7549 0.2757 0.084 Uiso 1 1 calc R . .
H43B H 1.2046 0.6568 0.2980 0.084 Uiso 1 1 calc R . .
C44 C 1.03861(12) 0.60000(14) 0.28982(10) 0.0342(5) Uani 1 1 d . . .
C45 C 1.03009(13) 0.56552(15) 0.23193(11) 0.0402(5) Uani 1 1 d . . .
H45 H 1.0161 0.6070 0.2002 0.048 Uiso 1 1 calc R . .
C46 C 1.04171(14) 0.47160(16) 0.22001(12) 0.0462(6) Uani 1 1 d . . .
H46 H 1.0355 0.4493 0.1803 0.055 Uiso 1 1 calc R . .
C47 C 1.06212(15) 0.41070(16) 0.26523(13) 0.0522(7) Uani 1 1 d . . .
H47 H 1.0703 0.3464 0.2571 0.063 Uiso 1 1 calc R . .
C48 C 1.07051(14) 0.44417(16) 0.32248(12) 0.0480(6) Uani 1 1 d . . .
H48 H 1.0841 0.4017 0.3537 0.058 Uiso 1 1 calc R . .
C49 C 1.05984(13) 0.53810(15) 0.33652(11) 0.0395(5) Uani 1 1 d . . .
C50 C 1.06607(14) 0.57341(17) 0.39967(11) 0.0450(6) Uani 1 1 d . . .
H50 H 1.0831 0.6404 0.3977 0.054 Uiso 1 1 calc R . .
C51 C 0.98115(16) 0.5709(2) 0.42787(12) 0.0608(7) Uani 1 1 d . . .
H51A H 0.9413 0.6073 0.4035 0.091 Uiso 1 1 calc R . .
H51B H 0.9855 0.5977 0.4680 0.091 Uiso 1 1 calc R . .
H51C H 0.9619 0.5063 0.4303 0.091 Uiso 1 1 calc R . .
C52 C 1.13141(17) 0.5234(2) 0.43930(12) 0.0653(8) Uani 1 1 d . . .
H52A H 1.1141 0.4587 0.4455 0.098 Uiso 1 1 calc R . .
H52B H 1.1367 0.5552 0.4778 0.098 Uiso 1 1 calc R . .
H52C H 1.1852 0.5243 0.4199 0.098 Uiso 1 1 calc R . .

loop_
_atom_site_aniso_label
_atom_site_aniso_U_11
_atom_site_aniso_U_22
_atom_site_aniso_U_33
_atom_site_aniso_U_23
_atom_site_aniso_U_13
_atom_site_aniso_U_12
Li1 0.036(2) 0.045(2) 0.041(2) 0.0015(16) -0.0039(16) -0.0015(16)
Li2 0.046(2) 0.038(2) 0.041(2) -0.0003(16) -0.0052(17) 0.0032(17)
Co1 0.03063(18) 0.02963(17) 0.03347(18) -0.00069(11) -0.00444(12) 0.00275(12)
O1 0.0299(8) 0.0391(8) 0.0357(8) 0.0000(6) -0.0018(6) 0.0036(6)
O2 0.0530(10) 0.0493(10) 0.0485(10) 0.0113(8) -0.0081(8) -0.0015(8)
O3 0.0547(10) 0.0563(10) 0.0359(9) 0.0029(7) -0.0084(7) -0.0140(8)
O4 0.0292(8) 0.0432(9) 0.0357(8) -0.0004(6) -0.0017(6) -0.0006(6)
O5 0.0401(9) 0.0281(8) 0.0395(8) -0.0004(6) -0.0072(7) 0.0047(6)
O6 0.0478(10) 0.0562(10) 0.0449(10) -0.0062(8) -0.0124(8) 0.0023(8)
O7 0.0550(11) 0.0682(11) 0.0415(10) -0.0025(8) -0.0006(8) 0.0089(9)
O8 0.0438(9) 0.0281(8) 0.0392(8) -0.0015(6) -0.0071(7) 0.0021(6)
C1 0.0312(12) 0.0305(11) 0.0379(12) -0.0049(9) -0.0011(9) -0.0039(9)
C2 0.0399(13) 0.0434(13) 0.0445(14) 0.0045(11) -0.0022(10) -0.0007(11)
C3 0.0565(17) 0.0574(15) 0.0420(14) 0.0052(12) 0.0048(12) -0.0096(13)
C4 0.0467(15) 0.0626(16) 0.0487(15) -0.0043(12) 0.0127(12) -0.0062(13)
C5 0.0335(13) 0.0487(14) 0.0551(15) -0.0063(12) 0.0040(11) 0.0030(11)
C6 0.0321(12) 0.0343(12) 0.0436(13) -0.0057(10) -0.0007(10) -0.0011(9)
C7 0.0343(12) 0.0441(13) 0.0471(13) 0.0035(11) -0.0001(10) 0.0070(10)
C8 0.0621(17) 0.0449(15) 0.0651(17) 0.0032(13) -0.0064(13) 0.0065(13)
C9 0.0762(19) 0.0566(17) 0.0502(15) -0.0020(13) -0.0150(14) 0.0034(14)
C10 0.077(2) 0.0548(17) 0.083(2) 0.0194(15) -0.0138(17) -0.0129(15)
C11 0.126(3) 0.055(2) 0.147(4) 0.021(2) -0.033(3) 0.001(2)
C12 0.146(4) 0.087(3) 0.139(4) 0.042(3) -0.059(3) 0.007(3)
C13 0.086(2) 0.079(2) 0.0564(18) 0.0183(15) -0.0215(16) 0.0050(17)
C14 0.093(2) 0.0572(16) 0.0426(15) 0.0072(12) -0.0121(14) -0.0229(15)
C15 0.114(3) 0.0619(19) 0.0610(19) -0.0015(15) 0.0002(18) -0.0328(18)
C16 0.166(4) 0.119(3) 0.063(2) -0.008(2) -0.015(2) -0.078(3)
C17 0.102(3) 0.109(3) 0.0376(15) -0.0052(16) -0.0061(15) -0.052(2)
C18 0.0302(12) 0.0367(12) 0.0373(12) 0.0048(9) -0.0021(9) 0.0016(9)
C19 0.0373(13) 0.0578(15) 0.0477(14) -0.0098(12) 0.0003(11) -0.0064(11)
C20 0.0392(14) 0.0662(17) 0.0663(18) -0.0098(14) 0.0013(12) -0.0130(13)
C21 0.0366(14) 0.0629(17) 0.0736(19) -0.0053(14) 0.0135(13) -0.0064(12)
C22 0.0461(15) 0.0510(14) 0.0595(16) -0.0079(12) 0.0149(12) 0.0004(12)
C23 0.0371(13) 0.0366(12) 0.0470(14) 0.0005(10) 0.0015(10) 0.0012(10)
C24 0.0451(14) 0.0524(15) 0.0467(14) -0.0122(11) 0.0058(11) -0.0047(12)
C25 0.100(3) 0.072(2) 0.082(2) 0.0188(17) -0.043(2) -0.0165(18)
C26 0.135(3) 0.0481(17) 0.079(2) -0.0050(15) -0.045(2) -0.0107(19)
C27 0.0434(13) 0.0284(11) 0.0336(11) -0.0009(9) 0.0042(9) 0.0019(10)
C28 0.0465(14) 0.0333(12) 0.0613(15) 0.0000(11) -0.0037(12) -0.0003(11)
C29 0.0485(15) 0.0385(14) 0.0781(19) 0.0056(13) 0.0017(13) 0.0088(12)
C30 0.0575(16) 0.0291(13) 0.0774(18) 0.0027(12) 0.0133(14) 0.0060(12)
C31 0.0536(16) 0.0328(13) 0.0649(16) -0.0043(11) 0.0080(12) -0.0077(11)
C32 0.0432(13) 0.0341(12) 0.0406(12) -0.0034(10) 0.0067(10) -0.0003(10)
C33 0.0459(14) 0.0382(13) 0.0586(15) -0.0028(11) -0.0051(12) -0.0054(11)
C34 0.0645(19) 0.085(2) 0.0605(18) 0.0061(15) -0.0084(14) -0.0157(16)
C35 0.0479(16) 0.079(2) 0.076(2) -0.0072(16) 0.0065(14) -0.0011(15)
C36 0.0572(17) 0.078(2) 0.0613(18) -0.0056(15) 0.0002(14) 0.0159(15)
C37 0.074(2) 0.146(4) 0.066(2) -0.005(2) 0.0149(17) 0.017(2)
C38 0.094(3) 0.144(4) 0.0508(19) 0.002(2) 0.0139(18) 0.027(2)
C39 0.073(2) 0.088(2) 0.0426(15) -0.0043(14) -0.0063(14) 0.0064(16)
C40 0.068(2) 0.091(2) 0.0630(19) -0.0118(16) -0.0277(16) 0.0070(17)
C41 0.063(2) 0.168(4) 0.079(2) 0.003(3) -0.0215(19) -0.030(2)
C42 0.0452(19) 0.181(4) 0.100(3) -0.037(3) 0.0047(18) 0.005(2)
C43 0.0472(17) 0.102(2) 0.0608(18) -0.0185(16) -0.0047(14) 0.0043(15)
C44 0.0243(11) 0.0307(12) 0.0475(13) 0.0017(10) -0.0013(9) -0.0003(9)
C45 0.0374(13) 0.0333(12) 0.0499(14) -0.0015(10) -0.0010(10) -0.0023(10)
C46 0.0391(13) 0.0368(13) 0.0630(16) -0.0086(12) 0.0057(11) -0.0043(10)
C47 0.0391(14) 0.0289(12) 0.089(2) -0.0022(13) 0.0045(13) -0.0022(10)
C48 0.0353(13) 0.0344(13) 0.0741(18) 0.0137(12) -0.0004(12) -0.0001(10)
C49 0.0262(11) 0.0343(12) 0.0578(15) 0.0096(10) -0.0024(10) -0.0022(9)
C50 0.0426(13) 0.0415(13) 0.0505(14) 0.0125(11) -0.0065(11) -0.0003(11)
C51 0.0523(16) 0.0736(19) 0.0560(16) 0.0034(14) -0.0039(13) 0.0073(14)
C52 0.0517(16) 0.082(2) 0.0614(17) 0.0178(15) -0.0109(13) 0.0093(15)
